data_4120131
loop_
_publ_author_name
'Kazuhiko Nagura'
'Shohei Saito'
'Hitoshi Yusa'
'Hiroshi Yamawaki'
'Hiroshi Fujihisa'
'Hiroyasu Sato'
'Yuichi Shimoikeda'
'Shigehiro Yamaguchi'

_publ_contact_author_address 'Nagoya University, Furo, Chikusa, Nagoya, Japan'
_publ_contact_author_email 's saito@chem.nagoya-u.ac.jp', 'yamaguchi@chem.nagoya-u.c.jp'
_publ_contact_author_fax +81-52-789-5947
_publ_contact_author_name 'Shohei Saito','Shigehiro Yamaguchi'
_publ_contact_author_phone +81-52-789-2291
_publ_section_title
;
 Distinct Responses to Mechanical Grinding and Hydrostatic Pressure in
 Luminescent Chromism of Tetrathiazolylthiophene
;
_journal_name_full 'Journal of the American Chemical Society'
_journal_page_first 10322
_journal_page_last 10325
_journal_paper_doi 10.1021/ja4055228
_journal_volume 135
_journal_year 2013
_chemical_formula_moiety 'C18 H10 N2 S5'
_chemical_formula_sum 'C18 H10 N2 S5'
_chemical_formula_weight 414.58
_chemical_name_systematic
; 
 2,5-Di(2-thiazolyl)-3,4-di(2-thienyl)thiophene
;
_space_group_IT_number 14
_symmetry_cell_setting monoclinic
_symmetry_Int_Tables_number 14
_symmetry_space_group_name_Hall '-P 2yn'
_symmetry_space_group_name_H-M 'P 1 21/n 1'
_atom_sites_solution_hydrogens geom
_atom_sites_solution_primary direct
_atom_sites_solution_secondary difmap
_audit_creation_method SHELXL97
_cell_angle_alpha 90
_cell_angle_beta 93.880(3)
_cell_angle_gamma 90
_cell_formula_units_Z 4
_cell_length_a 7.6074(10)
_cell_length_b 10.3355(13)
_cell_length_c 21.950(3)
_cell_measurement_temperature 123(2)
_cell_volume 1721.9(4)
_computing_cell_refinement 'CrystalClear (Rigaku Corp., 2000)'
_computing_data_collection 'CrystalClear (Rigaku Corp., 2000)'
_computing_data_reduction 'CrystalClear (Rigaku Corp., 2000)'
_computing_structure_refinement 'SHELXL-97 (Sheldrick, 1997)'
_computing_structure_solution 'SHELXS-97 (Sheldrick, 1990)'
_diffrn_ambient_temperature 123(2)
_diffrn_detector_area_resol_mean 28.5714
_diffrn_measured_fraction_theta_full 0.989
_diffrn_measured_fraction_theta_max 0.989
_diffrn_measurement_device_type
;
Saturn70 CCD (4x4 bin mode) with MicroMax-007
;
_diffrn_measurement_method dtprofit.ref
_diffrn_radiation_monochromator Confocal
_diffrn_radiation_source 'fine-focus sealed tube'
_diffrn_radiation_type MoK\a
_diffrn_radiation_wavelength 0.71070
_diffrn_reflns_av_R_equivalents 0.0226
_diffrn_reflns_av_sigmaI/netI 0.0231
_diffrn_reflns_limit_h_max 9
_diffrn_reflns_limit_h_min -9
_diffrn_reflns_limit_k_max 13
_diffrn_reflns_limit_k_min -13
_diffrn_reflns_limit_l_max 28
_diffrn_reflns_limit_l_min -25
_diffrn_reflns_number 13130
_diffrn_reflns_theta_full 27.50
_diffrn_reflns_theta_max 27.50
_diffrn_reflns_theta_min 3.73
_exptl_absorpt_coefficient_mu 0.677
_exptl_absorpt_correction_T_max 0.9354
_exptl_absorpt_correction_T_min 0.8228
_exptl_absorpt_correction_type multi-scan
_exptl_absorpt_process_details 'ABSCOR (Rigaku, 1995)'
_exptl_crystal_colour Yellow
_exptl_crystal_density_diffrn 1.599
_exptl_crystal_description Prism
_exptl_crystal_F_000 848
_exptl_crystal_size_max 0.30
_exptl_crystal_size_mid 0.20
_exptl_crystal_size_min 0.10
_refine_diff_density_max 0.330
_refine_diff_density_min -0.219
_refine_diff_density_rms 0.049
_refine_ls_extinction_method none
_refine_ls_goodness_of_fit_ref 1.032
_refine_ls_hydrogen_treatment constr
_refine_ls_matrix_type full
_refine_ls_number_parameters 300
_refine_ls_number_reflns 3910
_refine_ls_number_restraints 282
_refine_ls_restrained_S_all 1.009
_refine_ls_R_factor_all 0.0262
_refine_ls_R_factor_gt 0.0245
_refine_ls_shift/su_max 0.000
_refine_ls_shift/su_mean 0.000
_refine_ls_structure_factor_coef Fsqd
_refine_ls_weighting_details 'calc w=1/[\s^2^(Fo^2^)+(0.0245P)^2^+1.0781P] where P=(Fo^2^+2Fc^2^)/3'
_refine_ls_weighting_scheme calc
_refine_ls_wR_factor_gt 0.0599
_refine_ls_wR_factor_ref 0.0612
_reflns_number_gt 3704
_reflns_number_total 3910
_reflns_threshold_expression >2sigma(I)
_cod_data_source_file ja4055228_si_002_4.cif
_cod_data_source_block Compound3-lowT
_cod_database_code 4120131

loop_
_symmetry_equiv_pos_as_xyz
'x, y, z'
'-x+1/2, y+1/2, -z+1/2'
'-x, -y, -z'
'x-1/2, -y-1/2, z-1/2'

loop_
_atom_site_label
_atom_site_type_symbol
_atom_site_fract_x
_atom_site_fract_y
_atom_site_fract_z
_atom_site_U_iso_or_equiv
_atom_site_adp_type
_atom_site_occupancy
_atom_site_symmetry_multiplicity
_atom_site_calc_flag
_atom_site_refinement_flags
_atom_site_disorder_assembly
_atom_site_disorder_group
S1 S 0.28581(4) 0.34022(3) 0.085248(13) 0.01413(8) Uani 1 1 d . . .
C1 C 0.42164(16) 0.31280(11) 0.02667(5) 0.0129(2) Uani 1 1 d . . .
C2 C 0.56372(15) 0.23555(11) 0.04464(5) 0.0125(2) Uani 1 1 d . A .
C3 C 0.56119(15) 0.19770(11) 0.10723(5) 0.0127(2) Uani 1 1 d . A .
C4 C 0.41897(15) 0.24835(11) 0.13487(5) 0.0128(2) Uani 1 1 d . . .
C5 C 0.36780(16) 0.36948(12) -0.03215(5) 0.0139(2) Uani 1 1 d . . .
S2 S 0.47601(4) 0.34541(3) -0.098110(14) 0.02011(8) Uani 1 1 d . . .
C6 C 0.32157(19) 0.43985(14) -0.13726(6) 0.0225(3) Uani 1 1 d . . .
H1 H 0.3201 0.4591 -0.1796 0.027 Uiso 1 1 calc R . .
C7 C 0.20218(19) 0.48298(13) -0.09912(6) 0.0218(3) Uani 1 1 d . . .
H2 H 0.1068 0.5374 -0.1127 0.026 Uiso 1 1 calc R . .
N1 N 0.22753(15) 0.44304(11) -0.03952(5) 0.0186(2) Uani 1 1 d . . .
C8 C 0.37103(15) 0.23561(12) 0.19762(5) 0.0135(2) Uani 1 1 d . . .
S3 S 0.44895(4) 0.11333(3) 0.246527(14) 0.01754(8) Uani 1 1 d . . .
C9 C 0.32287(18) 0.17380(13) 0.30162(6) 0.0197(3) Uani 1 1 d . . .
H3 H 0.3168 0.1383 0.3413 0.024 Uiso 1 1 calc R . .
C10 C 0.23318(17) 0.27923(13) 0.28051(6) 0.0190(3) Uani 1 1 d . . .
H4 H 0.1571 0.3262 0.3051 0.023 Uiso 1 1 calc R . .
N2 N 0.25865(14) 0.31461(10) 0.22124(5) 0.0172(2) Uani 1 1 d . . .
C11 C 0.70020(16) 0.19241(12) 0.00429(5) 0.0135(2) Uani 1 1 d D . .
C14B C 0.699(2) 0.0751(10) -0.0257(6) 0.0199(16) Uani 0.1263(19) 1 d PDU A 1
H5 H 0.6121 0.0103 -0.0219 0.024 Uiso 0.1263(19) 1 calc PR A 1
C12A C 0.8844(2) 0.0613(3) -0.06170(12) 0.0185(4) Uani 0.8737(19) 1 d PU A 2
H6 H 0.9364 -0.0029 -0.0857 0.022 Uiso 0.8737(19) 1 calc PR A 2
C13A C 0.9490(3) 0.1799(3) -0.05405(10) 0.0171(5) Uani 0.8737(19) 1 d PU A 2
H7 H 1.0518 0.2105 -0.0717 0.021 Uiso 0.8737(19) 1 calc PR A 2
C14A C 0.8422(5) 0.2571(3) -0.01518(19) 0.0205(7) Uani 0.8737(19) 1 d PU A 2
H8 H 0.8688 0.3443 -0.0044 0.025 Uiso 0.8737(19) 1 calc PR A 2
S4B S 0.8685(9) 0.2880(6) -0.0112(3) 0.0192(10) Uani 0.1263(19) 1 d PDU A 1
C13B C 0.840(2) 0.063(2) -0.0620(10) 0.0186(13) Uani 0.1263(19) 1 d PDU A 1
H9 H 0.8739 -0.0059 -0.0873 0.022 Uiso 0.1263(19) 1 calc PR A 1
S4A S 0.69731(7) 0.03597(4) -0.02377(2) 0.01960(14) Uani 0.8737(19) 1 d PU A 2
C15 C 0.69611(15) 0.11664(12) 0.13969(5) 0.0138(2) Uani 1 1 d D . .
S5A S 0.6714(9) -0.0464(5) 0.1409(4) 0.0191(12) Uani 0.1016(19) 1 d PDU B 4
C16A C 0.859(2) -0.061(2) 0.1886(10) 0.0212(15) Uani 0.1016(19) 1 d PDU B 4
H11 H 0.9032 -0.1414 0.2035 0.025 Uiso 0.1016(19) 1 calc PR B 4
C16B C 0.9512(3) 0.0388(2) 0.20537(14) 0.0215(4) Uani 0.8984(19) 1 d PU B 3
H12 H 1.0554 0.0272 0.2312 0.026 Uiso 0.8984(19) 1 calc PR B 3
S5B S 0.87506(6) 0.18711(4) 0.17897(2) 0.02008(13) Uani 0.8984(19) 1 d PU B 3
C17A C 0.939(3) 0.0558(18) 0.2034(13) 0.0214(13) Uani 0.1016(19) 1 d PDU B 4
H13 H 1.0431 0.0654 0.2292 0.026 Uiso 0.1016(19) 1 calc PR B 4
C17B C 0.8445(3) -0.0591(3) 0.18489(13) 0.0216(3) Uani 0.8984(19) 1 d PU B 3
H14 H 0.8645 -0.1476 0.1948 0.026 Uiso 0.8984(19) 1 calc PR B 3
C18B C 0.6994(4) -0.0135(3) 0.14698(16) 0.0203(5) Uani 0.8984(19) 1 d PU B 3
H15 H 0.6122 -0.0692 0.1283 0.024 Uiso 0.8984(19) 1 calc PR B 3
C12B C 0.929(3) 0.199(2) -0.0483(8) 0.0177(13) Uani 0.1263(19) 1 d PDU A 1
H10 H 1.0329 0.2189 -0.0680 0.021 Uiso 0.1263(19) 1 calc PR A 1
C18A C 0.8426(17) 0.1598(13) 0.1746(8) 0.0214(17) Uani 0.1016(19) 1 d PDU B 4
H16 H 0.8753 0.2483 0.1788 0.026 Uiso 0.1016(19) 1 calc PR B 4

loop_
_atom_site_aniso_label
_atom_site_aniso_U_11
_atom_site_aniso_U_22
_atom_site_aniso_U_33
_atom_site_aniso_U_23
_atom_site_aniso_U_13
_atom_site_aniso_U_12
S1 0.01446(14) 0.01558(14) 0.01278(14) 0.00047(11) 0.00402(11) 0.00305(11)
C1 0.0142(5) 0.0128(5) 0.0122(5) -0.0013(4) 0.0037(4) -0.0019(4)
C2 0.0131(5) 0.0111(5) 0.0136(5) -0.0023(4) 0.0023(4) -0.0027(4)
C3 0.0135(5) 0.0109(5) 0.0139(6) -0.0016(4) 0.0020(4) -0.0021(4)
C4 0.0144(5) 0.0123(5) 0.0117(5) -0.0007(4) 0.0011(4) -0.0012(4)
C5 0.0160(6) 0.0128(5) 0.0133(6) -0.0011(4) 0.0034(4) -0.0037(4)
S2 0.02321(17) 0.02542(17) 0.01220(15) -0.00014(12) 0.00492(12) 0.00083(13)
C6 0.0290(7) 0.0245(7) 0.0137(6) 0.0032(5) -0.0017(5) -0.0050(6)
C7 0.0260(7) 0.0195(6) 0.0192(6) 0.0042(5) -0.0036(5) -0.0007(5)
N1 0.0214(5) 0.0170(5) 0.0173(5) 0.0021(4) 0.0016(4) 0.0017(4)
C8 0.0131(5) 0.0138(5) 0.0138(6) -0.0010(4) 0.0024(4) -0.0024(4)
S3 0.02000(16) 0.01963(16) 0.01342(15) 0.00265(11) 0.00445(11) 0.00303(12)
C9 0.0213(6) 0.0264(7) 0.0122(6) -0.0007(5) 0.0061(5) -0.0030(5)
C10 0.0217(6) 0.0214(6) 0.0151(6) -0.0038(5) 0.0084(5) -0.0021(5)
N2 0.0194(5) 0.0176(5) 0.0154(5) -0.0017(4) 0.0060(4) 0.0002(4)
C11 0.0137(5) 0.0144(5) 0.0125(5) -0.0010(4) 0.0019(4) 0.0006(4)
C14B 0.018(3) 0.021(3) 0.021(3) -0.005(2) 0.008(2) -0.003(3)
C12A 0.0147(10) 0.0229(7) 0.0192(7) -0.0046(6) 0.0096(8) 0.0004(9)
C13A 0.0153(9) 0.0202(11) 0.0170(8) -0.0022(7) 0.0086(7) 0.0011(6)
C14A 0.0226(14) 0.0183(14) 0.0209(10) -0.0038(10) 0.0039(9) -0.0008(10)
S4B 0.0163(17) 0.022(2) 0.0204(15) -0.0047(16) 0.0102(13) -0.0006(15)
C13B 0.017(2) 0.019(2) 0.020(2) -0.006(2) 0.006(2) -0.001(2)
S4A 0.0198(2) 0.0154(2) 0.0249(2) -0.00762(17) 0.01106(15) -0.00434(19)
C15 0.0127(5) 0.0173(6) 0.0117(5) -0.0012(4) 0.0036(4) 0.0001(4)
S5A 0.021(2) 0.017(2) 0.0189(19) 0.0000(18) -0.0008(15) 0.0049(17)
C16A 0.020(2) 0.024(2) 0.019(2) 0.001(2) 0.001(2) 0.007(2)
C16B 0.0187(7) 0.0284(9) 0.0174(7) 0.0018(7) 0.0006(6) 0.0104(7)
S5B 0.0145(2) 0.0224(2) 0.0226(2) -0.00189(16) -0.00379(15) -0.00080(14)
C17A 0.019(2) 0.025(2) 0.020(2) -0.001(2) 0.001(2) 0.004(2)
C17B 0.0237(8) 0.0230(7) 0.0183(8) 0.0009(6) 0.0037(6) 0.0093(6)
C18B 0.0209(11) 0.0210(12) 0.0188(10) -0.0024(9) 0.0011(8) 0.0006(9)
C12B 0.016(2) 0.018(2) 0.019(2) -0.003(2) 0.007(2) -0.002(2)
C18A 0.019(3) 0.025(3) 0.021(3) -0.002(2) 0.002(2) 0.003(2)

loop_
_atom_type_symbol
_atom_type_description
_atom_type_scat_dispersion_real
_atom_type_scat_dispersion_imag
_atom_type_scat_source
C C 0.0033 0.0016 'International Tables Vol C Tables 4.2.6.8 and 6.1.1.4'
H H 0.0000 0.0000 'International Tables Vol C Tables 4.2.6.8 and 6.1.1.4'
N N 0.0061 0.0033 'International Tables Vol C Tables 4.2.6.8 and 6.1.1.4'
S S 0.1246 0.1234 'International Tables Vol C Tables 4.2.6.8 and 6.1.1.4'

loop_
_geom_angle_atom_site_label_1
_geom_angle_atom_site_label_2
_geom_angle_atom_site_label_3
_geom_angle
C4 S1 C1 91.40(6)
C2 C1 C5 131.02(11)
C2 C1 S1 112.26(9)
C5 C1 S1 116.69(9)
C1 C2 C3 111.83(10)
C1 C2 C11 124.86(11)
C3 C2 C11 123.28(11)
C4 C3 C2 112.39(11)
C4 C3 C15 123.06(11)
C2 C3 C15 124.53(10)
C3 C4 C8 129.56(11)
C3 C4 S1 112.12(9)
C8 C4 S1 118.33(9)
N1 C5 C1 121.47(11)
N1 C5 S2 114.15(9)
C1 C5 S2 124.37(9)
C6 S2 C5 89.36(6)
C7 C6 S2 110.11(10)
C7 C6 H1 124.9
S2 C6 H1 124.9
C6 C7 N1 115.73(12)
C6 C7 H2 122.1
N1 C7 H2 122.1
C5 N1 C7 110.65(11)
N2 C8 C4 121.94(11)
N2 C8 S3 114.35(9)
C4 C8 S3 123.67(9)
C9 S3 C8 89.25(6)
C10 C9 S3 110.27(10)
C10 C9 H3 124.9
S3 C9 H3 124.9
C9 C10 N2 115.97(11)
C9 C10 H4 122.0
N2 C10 H4 122.0
C8 N2 C10 110.15(11)
C14A C11 C14B 105.1(8)
C14A C11 C2 130.03(19)
C14B C11 C2 124.7(8)
C14A C11 S4B 8.8(4)
C14B C11 S4B 113.7(8)
C2 C11 S4B 121.5(2)
C14A C11 S4A 109.75(17)
C14B C11 S4A 7.7(6)
C2 C11 S4A 120.18(9)
S4B C11 S4A 118.2(2)
C11 C14B C13B 111.9(15)
C11 C14B H5 124.0
C13B C14B H5 124.0
C13A C12A S4A 113.06(18)
C13A C12A H6 123.5
S4A C12A H6 123.5
C12A C13A C14A 111.3(2)
C12A C13A H7 124.3
C14A C13A H7 124.3
C11 C14A C13A 113.6(2)
C11 C14A H8 123.2
C13A C14A H8 123.2
C12B S4B C11 91.0(12)
C14B C13B C12B 98.5(16)
C14B C13B H9 130.8
C12B C13B H9 130.8
C12A S4A C11 92.23(11)
C18B C15 C18A 104.3(7)
C18B C15 C3 129.01(16)
C18A C15 C3 126.4(6)
C18B C15 S5A 9.2(3)
C18A C15 S5A 113.5(7)
C3 C15 S5A 119.9(3)
C18B C15 S5B 110.67(15)
C18A C15 S5B 6.5(7)
C3 C15 S5B 120.22(9)
S5A C15 S5B 119.8(2)
C15 S5A C16A 90.4(7)
C17A C16A S5A 113.8(11)
C17A C16A H11 123.1
S5A C16A H11 123.1
C17B C16B S5B 111.84(15)
C17B C16B H12 124.1
S5B C16B H12 124.1
C15 S5B C16B 91.63(8)
C16A C17A C18A 110.6(10)
C16A C17A H13 124.7
C18A C17A H13 124.7
C16B C17B C18B 111.8(2)
C16B C17B H14 124.1
C18B C17B H14 124.1
C15 C18B C17B 114.0(2)
C15 C18B H15 123.0
C17B C18B H15 123.0
S4B C12B C13B 124.9(19)
S4B C12B H10 117.6
C13B C12B H10 117.6
C15 C18A C17A 111.8(8)
C15 C18A H16 124.1
C17A C18A H16 124.1

loop_
_geom_bond_atom_site_label_1
_geom_bond_atom_site_label_2
_geom_bond_distance
S1 C4 1.7220(12)
S1 C1 1.7266(12)
C1 C2 1.3797(17)
C1 C5 1.4513(17)
C2 C3 1.4298(16)
C2 C11 1.4784(16)
C3 C4 1.3790(16)
C3 C15 1.4711(17)
C4 C8 1.4543(16)
C5 N1 1.3114(17)
C5 S2 1.7312(12)
S2 C6 1.7132(15)
C6 C7 1.352(2)
C6 H1 0.9500
C7 N1 1.3727(17)
C7 H2 0.9500
C8 N2 1.3140(16)
C8 S3 1.7364(13)
S3 C9 1.7117(13)
C9 C10 1.3509(19)
C9 H3 0.9500
C10 N2 1.3777(16)
C10 H4 0.9500
C11 C14A 1.363(4)
C11 C14B 1.379(9)
C11 S4B 1.670(6)
C11 S4A 1.7299(13)
C14B C13B 1.39(3)
C14B H5 0.9500
C12A C13A 1.327(4)
C12A S4A 1.717(2)
C12A H6 0.9500
C13A C14A 1.456(5)
C13A H7 0.9500
C14A H8 0.9500
S4B C12B 1.33(2)
C13B C12B 1.58(3)
C13B H9 0.9500
C15 C18B 1.354(3)
C15 C18A 1.383(9)
C15 S5A 1.696(5)
C15 S5B 1.7230(13)
S5A C16A 1.718(10)
C16A C17A 1.377(10)
C16A H11 0.9500
C16B C17B 1.355(3)
C16B S5B 1.725(2)
C16B H12 0.9500
C17A C18A 1.424(10)
C17A H13 0.9500
C17B C18B 1.417(3)
C17B H14 0.9500
C18B H15 0.9500
C12B H10 0.9500
C18A H16 0.9500

loop_
_geom_torsion_atom_site_label_1
_geom_torsion_atom_site_label_2
_geom_torsion_atom_site_label_3
_geom_torsion_atom_site_label_4
_geom_torsion
C4 S1 C1 C2 0.17(9)
C4 S1 C1 C5 178.51(10)
C5 C1 C2 C3 -177.79(12)
S1 C1 C2 C3 0.25(13)
C5 C1 C2 C11 0.3(2)
S1 C1 C2 C11 178.31(9)
C1 C2 C3 C4 -0.67(15)
C11 C2 C3 C4 -178.77(11)
C1 C2 C3 C15 -179.25(11)
C11 C2 C3 C15 2.65(18)
C2 C3 C4 C8 -178.49(11)
C15 C3 C4 C8 0.1(2)
C2 C3 C4 S1 0.80(13)
C15 C3 C4 S1 179.40(9)
C1 S1 C4 C3 -0.56(10)
C1 S1 C4 C8 178.82(10)
C2 C1 C5 N1 -178.81(12)
S1 C1 C5 N1 3.23(16)
C2 C1 C5 S2 2.44(19)
S1 C1 C5 S2 -175.53(7)
N1 C5 S2 C6 -0.19(10)
C1 C5 S2 C6 178.64(11)
C5 S2 C6 C7 0.36(11)
S2 C6 C7 N1 -0.47(16)
C1 C5 N1 C7 -178.90(11)
S2 C5 N1 C7 -0.03(14)
C6 C7 N1 C5 0.33(17)
C3 C4 C8 N2 162.34(12)
S1 C4 C8 N2 -16.91(16)
C3 C4 C8 S3 -20.14(18)
S1 C4 C8 S3 160.61(7)
N2 C8 S3 C9 -0.28(10)
C4 C8 S3 C9 -177.98(11)
C8 S3 C9 C10 -0.19(10)
S3 C9 C10 N2 0.62(15)
C4 C8 N2 C10 178.40(11)
S3 C8 N2 C10 0.66(14)
C9 C10 N2 C8 -0.83(16)
C1 C2 C11 C14A 79.1(3)
C3 C2 C11 C14A -103.1(3)
C1 C2 C11 C14B -95.8(6)
C3 C2 C11 C14B 82.1(6)
C1 C2 C11 S4B 81.5(3)
C3 C2 C11 S4B -100.6(3)
C1 C2 C11 S4A -103.11(13)
C3 C2 C11 S4A 74.75(14)
C14A C11 C14B C13B 2.0(6)
C2 C11 C14B C13B 177.8(6)
S4B C11 C14B C13B 0.4(4)
S4A C11 C14B C13B -126(5)
S4A C12A C13A C14A -0.1(2)
C14B C11 C14A C13A -5.6(6)
C2 C11 C14A C13A 178.83(15)
S4B C11 C14A C13A 165(3)
S4A C11 C14A C13A 0.8(3)
C12A C13A C14A C11 -0.5(3)
C14A C11 S4B C12B -10(3)
C14B C11 S4B C12B -0.2(2)
C2 C11 S4B C12B -177.7(5)
S4A C11 S4B C12B 6.8(5)
C11 C14B C13B C12B -0.3(4)
C13A C12A S4A C11 0.45(15)
C14A C11 S4A C12A -0.7(2)
C14B C11 S4A C12A 53(5)
C2 C11 S4A C12A -178.96(12)
S4B C11 S4A C12A -3.5(3)
C4 C3 C15 C18B 89.1(2)
C2 C3 C15 C18B -92.4(2)
C4 C3 C15 C18A -84.6(10)
C2 C3 C15 C18A 93.8(10)
C4 C3 C15 S5A 90.6(3)
C2 C3 C15 S5A -91.0(3)
C4 C3 C15 S5B -86.96(13)
C2 C3 C15 S5B 91.48(13)
C18B C15 S5A C16A -3(3)
C18A C15 S5A C16A -0.02(16)
C3 C15 S5A C16A -175.8(8)
S5B C15 S5A C16A 1.7(8)
C15 S5A C16A C17A -0.01(16)
C18B C15 S5B C16B -0.5(2)
C18A C15 S5B C16B 13(7)
C3 C15 S5B C16B 176.29(14)
S5A C15 S5B C16B -1.2(4)
C17B C16B S5B C15 0.07(13)
S5A C16A C17A C18A 0.0(3)
S5B C16B C17B C18B 0.34(19)
C18A C15 C18B C17B -0.8(9)
C3 C15 C18B C17B -175.64(17)
S5A C15 C18B C17B 177(3)
S5B C15 C18B C17B 0.8(3)
C16B C17B C18B C15 -0.7(3)
C11 S4B C12B C13B -0.1(2)
C14B C13B C12B S4B 0.3(4)
C18B C15 C18A C17A 0.5(5)
C3 C15 C18A C17A 175.5(9)
S5A C15 C18A C17A 0.0(3)
S5B C15 C18A C17A -166(6)
C16A C17A C18A C15 0.0(4)
